data_4036047
loop_
_publ_author_name
'Ganesh Kumar, Mothukuri'
'Veeresh, Kuruva'
'Nalawade, Sachin A.'
'Nithun, Raj V.'
'Gopi, Hosahudya N.'

_publ_section_title
;
 Direct Transformation of N-protected \a,\b-Unsaturated \g-Amino Amides
 into \g-Lactams through a Base Mediated Molecular Rearrangement.
;
_journal_name_full 'The Journal of organic chemistry'
_journal_paper_doi 10.1021/acs.joc.9b01936
_journal_year 2019
_chemical_formula_moiety 'C22 H30 N3 O3'
_chemical_formula_sum 'C22 H30 N3 O3'
_chemical_formula_weight 384.49
_space_group_crystal_system triclinic
_space_group_IT_number 2
_space_group_name_Hall '-P 1'
_space_group_name_H-M_alt 'P -1'
_atom_sites_solution_hydrogens geom
_audit_creation_method SHELXL-2014/7
_cell_angle_alpha 110.694(6)
_cell_angle_beta 92.523(7)
_cell_angle_gamma 99.327(7)
_cell_formula_units_Z 2
_cell_length_a 6.8063(18)
_cell_length_b 13.002(4)
_cell_length_c 13.629(4)
_cell_measurement_reflns_used 3759
_cell_measurement_temperature 100(2)
_cell_measurement_theta_max 20.46
_cell_measurement_theta_min 2.74
_cell_volume 1106.6(6)
_computing_structure_refinement 'SHELXL-2014/7 (Sheldrick, 2014)'
_diffrn_ambient_temperature 100(2)
_diffrn_measured_fraction_theta_full 0.999
_diffrn_measured_fraction_theta_max 0.990
_diffrn_measurement_device_type 'Bruker APEX-II CCD'
_diffrn_measurement_method '\f and \w scans'
_diffrn_radiation_type MoK\a
_diffrn_radiation_wavelength 0.71073
_diffrn_reflns_av_R_equivalents 0.2621
_diffrn_reflns_av_unetI/netI 0.2264
_diffrn_reflns_Laue_measured_fraction_full 0.999
_diffrn_reflns_Laue_measured_fraction_max 0.990
_diffrn_reflns_limit_h_max 9
_diffrn_reflns_limit_h_min -9
_diffrn_reflns_limit_k_max 17
_diffrn_reflns_limit_k_min -17
_diffrn_reflns_limit_l_max 18
_diffrn_reflns_limit_l_min -18
_diffrn_reflns_number 52510
_diffrn_reflns_point_group_measured_fraction_full 0.999
_diffrn_reflns_point_group_measured_fraction_max 0.990
_diffrn_reflns_theta_full 25.242
_diffrn_reflns_theta_max 28.508
_diffrn_reflns_theta_min 2.738
_exptl_absorpt_coefficient_mu 0.077
_exptl_crystal_colour colorless
_exptl_crystal_density_diffrn 1.154
_exptl_crystal_description rodshape
_exptl_crystal_F_000 484
_exptl_crystal_size_max 0.2
_exptl_crystal_size_mid 0.1
_exptl_crystal_size_min 0.04
_refine_diff_density_max 0.490
_refine_diff_density_min -0.322
_refine_diff_density_rms 0.050
_refine_ls_extinction_method none
_refine_ls_goodness_of_fit_ref 1.017
_refine_ls_hydrogen_treatment constr
_refine_ls_matrix_type full
_refine_ls_number_parameters 257
_refine_ls_number_reflns 5554
_refine_ls_number_restraints 0
_refine_ls_restrained_S_all 1.017
_refine_ls_R_factor_all 0.2859
_refine_ls_R_factor_gt 0.0841
_refine_ls_shift/su_max 0.000
_refine_ls_shift/su_mean 0.000
_refine_ls_structure_factor_coef Fsqd
_refine_ls_weighting_details 'w=1/[\s^2^(Fo^2^)+(0.1000P)^2^] where P=(Fo^2^+2Fc^2^)/3'
_refine_ls_weighting_scheme calc
_refine_ls_wR_factor_gt 0.1747
_refine_ls_wR_factor_ref 0.2362
_reflns_Friedel_coverage 0.000
_reflns_number_gt 1931
_reflns_number_total 5554
_reflns_threshold_expression 'I > 2\s(I)'
_cod_data_source_file jo9b01936_si_002.cif
_cod_data_source_block 2i
_cod_original_cell_volume 1106.6(5)
_cod_database_code 4036047
_shelx_shelxl_version_number 2014/7
_shelx_space_group_comment
;
The symmetry employed for this shelxl refinement is uniquely defined
by the following loop, which should always be used as a source of
symmetry information in preference to the above space-group names.
They are only intended as comments.
;

loop_
_space_group_symop_operation_xyz
'x, y, z'
'-x, -y, -z'

loop_
_atom_site_label
_atom_site_type_symbol
_atom_site_fract_x
_atom_site_fract_y
_atom_site_fract_z
_atom_site_U_iso_or_equiv
_atom_site_adp_type
_atom_site_occupancy
_atom_site_site_symmetry_order
_atom_site_calc_flag
_atom_site_refinement_flags_posn
_atom_site_refinement_flags_adp
O1 O 0.0427(3) 0.23717(19) 0.63721(18) 0.0544(7) Uani 1 1 d . .
O3 O 0.9168(3) 0.50356(19) 0.73699(18) 0.0592(7) Uani 1 1 d . .
N1 N 0.3789(4) 0.2612(2) 0.62672(19) 0.0382(7) Uani 1 1 d . .
O2 O 0.6001(4) 0.5236(2) 0.7024(2) 0.0678(8) Uani 1 1 d . .
N2 N 0.7094(4) 0.3602(2) 0.6225(2) 0.0482(8) Uani 1 1 d . .
H2 H 0.8140 0.3301 0.6170 0.058 Uiso 1 1 calc R U
N3 N 0.1455(4) -0.0327(2) 0.3390(2) 0.0580(8) Uani 1 1 d . .
H3 H 0.0437 -0.0834 0.3349 0.070 Uiso 1 1 calc R U
C16 C 0.4163(4) 0.1034(3) 0.4074(3) 0.0411(8) Uani 1 1 d . .
C17 C 0.3741(5) 0.0832(3) 0.2976(3) 0.0434(8) Uani 1 1 d . .
C13 C 0.1938(5) 0.2710(3) 0.6017(3) 0.0429(8) Uani 1 1 d . .
C10 C 0.5246(4) 0.2917(3) 0.5597(2) 0.0401(8) Uani 1 1 d . .
C18 C 0.2066(5) -0.0016(3) 0.2576(3) 0.0525(9) Uani 1 1 d . .
C5 C 0.7291(5) 0.4682(3) 0.6894(3) 0.0516(10) Uani 1 1 d . .
C11 C 0.4105(5) 0.3496(3) 0.5028(3) 0.0457(9) Uani 1 1 d . .
H11A H 0.4637 0.4295 0.5296 0.055 Uiso 1 1 calc R U
H11B H 0.4218 0.3196 0.4276 0.055 Uiso 1 1 calc R U
C15 C 0.2733(5) 0.0303(3) 0.4279(3) 0.0493(9) Uani 1 1 d . .
H15 H 0.2636 0.0238 0.4935 0.059 Uiso 1 1 calc R U
C14 C 0.5837(5) 0.1864(3) 0.4824(3) 0.0455(9) Uani 1 1 d . .
H14A H 0.6839 0.2091 0.4419 0.055 Uiso 1 1 calc R U
H14B H 0.6457 0.1496 0.5228 0.055 Uiso 1 1 calc R U
C4 C 0.4237(5) 0.2038(3) 0.6971(2) 0.0480(9) Uani 1 1 d . .
H4A H 0.5608 0.1925 0.6917 0.058 Uiso 1 1 calc R U
H4B H 0.3379 0.1304 0.6715 0.058 Uiso 1 1 calc R U
C22 C 0.4681(6) 0.1289(3) 0.2289(3) 0.0610(10) Uani 1 1 d . .
H22 H 0.5791 0.1868 0.2539 0.073 Uiso 1 1 calc R U
C19 C 0.1302(6) -0.0429(3) 0.1519(3) 0.0688(12) Uani 1 1 d . .
H19 H 0.0175 -0.0996 0.1262 0.083 Uiso 1 1 calc R U
C8 C 0.9865(5) 0.6192(3) 0.8118(3) 0.0646(11) Uani 1 1 d . .
C12 C 0.1944(5) 0.3275(3) 0.5235(3) 0.0662(11) Uani 1 1 d . .
H12A H 0.1454 0.3970 0.5521 0.079 Uiso 1 1 calc R U
H12B H 0.1106 0.2794 0.4590 0.079 Uiso 1 1 calc R U
C21 C 0.3948(7) 0.0875(4) 0.1252(3) 0.0759(12) Uani 1 1 d . .
H21 H 0.4586 0.1165 0.0790 0.091 Uiso 1 1 calc R U
C20 C 0.2274(7) 0.0032(4) 0.0871(3) 0.0789(13) Uani 1 1 d . .
H20 H 0.1797 -0.0227 0.0159 0.095 Uiso 1 1 calc R U
C9 C 0.9763(7) 0.6992(4) 0.7541(4) 0.0963(15) Uani 1 1 d . .
H9A H 1.0322 0.6721 0.6884 0.145 Uiso 1 1 calc R U
H9B H 1.0511 0.7720 0.7967 0.145 Uiso 1 1 calc R U
H9C H 0.8391 0.7041 0.7406 0.145 Uiso 1 1 calc R U
C6 C 1.2015(6) 0.6197(4) 0.8435(4) 0.0962(16) Uani 1 1 d . .
H6A H 1.2064 0.5661 0.8768 0.144 Uiso 1 1 calc R U
H6B H 1.2632 0.6929 0.8920 0.144 Uiso 1 1 calc R U
H6C H 1.2719 0.6002 0.7820 0.144 Uiso 1 1 calc R U
C2 C 0.4004(8) 0.2596(4) 0.8114(3) 0.0871(15) Uani 1 1 d . .
H2A H 0.2575 0.2624 0.8131 0.104 Uiso 1 1 calc R U
C3 C 0.4360(8) 0.1837(4) 0.8709(3) 0.1068(18) Uani 1 1 d . .
H3A H 0.5768 0.1841 0.8801 0.160 Uiso 1 1 calc R U
H3B H 0.3662 0.1087 0.8314 0.160 Uiso 1 1 calc R U
H3C H 0.3874 0.2102 0.9387 0.160 Uiso 1 1 calc R U
C7 C 0.8689(7) 0.6427(4) 0.9038(4) 0.121(2) Uani 1 1 d . .
H7A H 0.7313 0.6378 0.8806 0.182 Uiso 1 1 calc R U
H7B H 0.9215 0.7167 0.9539 0.182 Uiso 1 1 calc R U
H7C H 0.8778 0.5889 0.9364 0.182 Uiso 1 1 calc R U
C1 C 0.4978(12) 0.3701(5) 0.8624(4) 0.175(3) Uani 1 1 d . .
H1A H 0.5742 0.4069 0.8255 0.210 Uiso 1 1 calc R U
H1B H 0.4864 0.4073 0.9335 0.210 Uiso 1 1 calc R U

loop_
_atom_site_aniso_label
_atom_site_aniso_U_11
_atom_site_aniso_U_22
_atom_site_aniso_U_33
_atom_site_aniso_U_23
_atom_site_aniso_U_13
_atom_site_aniso_U_12
O1 0.0342(13) 0.0656(16) 0.0679(16) 0.0326(13) 0.0066(12) 0.0030(11)
O3 0.0380(14) 0.0523(16) 0.0633(16) -0.0032(13) -0.0079(12) 0.0017(11)
N1 0.0324(15) 0.0421(16) 0.0431(16) 0.0187(13) 0.0025(13) 0.0084(12)
O2 0.0452(15) 0.0570(17) 0.084(2) 0.0041(14) 0.0059(14) 0.0127(14)
N2 0.0267(15) 0.0462(19) 0.0603(19) 0.0083(16) -0.0006(13) 0.0027(13)
N3 0.0476(18) 0.0502(19) 0.059(2) 0.0100(17) 0.0029(16) -0.0143(15)
C16 0.0370(19) 0.038(2) 0.045(2) 0.0130(17) 0.0023(16) 0.0029(16)
C17 0.0384(19) 0.045(2) 0.043(2) 0.0139(17) 0.0024(16) 0.0033(16)
C13 0.031(2) 0.045(2) 0.053(2) 0.0205(17) 0.0002(17) 0.0032(16)
C10 0.0305(18) 0.039(2) 0.045(2) 0.0116(17) 0.0017(16) -0.0004(15)
C18 0.045(2) 0.054(2) 0.052(2) 0.014(2) 0.0041(19) 0.0045(18)
C5 0.035(2) 0.052(3) 0.058(2) 0.010(2) 0.0055(19) 0.0006(19)
C11 0.046(2) 0.040(2) 0.050(2) 0.0183(17) 0.0022(17) 0.0020(16)
C15 0.056(2) 0.044(2) 0.044(2) 0.0137(18) 0.0030(19) 0.0027(18)
C14 0.0378(19) 0.049(2) 0.046(2) 0.0150(18) 0.0050(16) 0.0055(16)
C4 0.045(2) 0.057(2) 0.046(2) 0.0216(19) 0.0035(17) 0.0154(17)
C22 0.061(2) 0.066(3) 0.055(3) 0.025(2) 0.008(2) 0.002(2)
C19 0.056(3) 0.073(3) 0.056(3) 0.004(2) -0.014(2) 0.005(2)
C8 0.053(2) 0.061(3) 0.054(2) -0.002(2) -0.006(2) -0.005(2)
C12 0.046(2) 0.086(3) 0.092(3) 0.060(3) 0.009(2) 0.017(2)
C21 0.086(3) 0.088(3) 0.057(3) 0.032(3) 0.010(3) 0.014(3)
C20 0.085(3) 0.099(4) 0.047(3) 0.017(3) -0.008(3) 0.027(3)
C9 0.085(3) 0.068(3) 0.121(4) 0.031(3) -0.016(3) -0.010(3)
C6 0.061(3) 0.089(3) 0.102(4) 0.007(3) -0.030(3) -0.011(3)
C2 0.126(4) 0.097(4) 0.053(3) 0.027(3) 0.005(3) 0.061(3)
C3 0.147(5) 0.140(5) 0.061(3) 0.048(3) 0.019(3) 0.077(4)
C7 0.107(4) 0.125(5) 0.074(3) -0.018(3) 0.015(3) -0.015(3)
C1 0.335(10) 0.085(4) 0.069(4) 0.011(3) 0.033(5) -0.021(5)

loop_
_atom_type_symbol
_atom_type_description
_atom_type_scat_dispersion_real
_atom_type_scat_dispersion_imag
_atom_type_scat_source
C C 0.0033 0.0016 'International Tables Vol C Tables 4.2.6.8 and 6.1.1.4'
H H 0.0000 0.0000 'International Tables Vol C Tables 4.2.6.8 and 6.1.1.4'
N N 0.0061 0.0033 'International Tables Vol C Tables 4.2.6.8 and 6.1.1.4'
O O 0.0106 0.0060 'International Tables Vol C Tables 4.2.6.8 and 6.1.1.4'

loop_
_geom_angle_atom_site_label_1
_geom_angle_atom_site_label_2
_geom_angle_atom_site_label_3
_geom_angle
C5 O3 C8 121.6(3)
C13 N1 C4 122.5(3)
C13 N1 C10 113.2(3)
C4 N1 C10 123.0(3)
C5 N2 C10 124.9(3)
C5 N2 H2 117.6
C10 N2 H2 117.6
C18 N3 C15 108.6(3)
C18 N3 H3 125.7
C15 N3 H3 125.7
C15 C16 C17 105.3(3)
C15 C16 C14 127.6(3)
C17 C16 C14 127.1(3)
C18 C17 C22 118.7(3)
C18 C17 C16 108.1(3)
C22 C17 C16 133.2(3)
O1 C13 N1 124.9(3)
O1 C13 C12 125.0(3)
N1 C13 C12 110.0(3)
N2 C10 N1 111.2(3)
N2 C10 C11 114.6(3)
N1 C10 C11 103.3(2)
N2 C10 C14 105.8(2)
N1 C10 C14 110.2(2)
C11 C10 C14 111.8(3)
N3 C18 C19 130.4(4)
N3 C18 C17 107.4(3)
C19 C18 C17 122.2(4)
O2 C5 O3 125.6(3)
O2 C5 N2 125.6(3)
O3 C5 N2 108.7(3)
C12 C11 C10 106.5(3)
C12 C11 H11A 110.4
C10 C11 H11A 110.4
C12 C11 H11B 110.4
C10 C11 H11B 110.4
H11A C11 H11B 108.6
C16 C15 N3 110.7(3)
C16 C15 H15 124.7
N3 C15 H15 124.7
C16 C14 C10 115.5(3)
C16 C14 H14A 108.4
C10 C14 H14A 108.4
C16 C14 H14B 108.4
C10 C14 H14B 108.4
H14A C14 H14B 107.5
N1 C4 C2 117.3(3)
N1 C4 H4A 108.0
C2 C4 H4A 108.0
N1 C4 H4B 108.0
C2 C4 H4B 108.0
H4A C4 H4B 107.2
C21 C22 C17 119.1(4)
C21 C22 H22 120.5
C17 C22 H22 120.5
C20 C19 C18 117.4(4)
C20 C19 H19 121.3
C18 C19 H19 121.3
O3 C8 C7 110.4(3)
O3 C8 C6 102.5(3)
C7 C8 C6 111.4(4)
O3 C8 C9 109.0(3)
C7 C8 C9 112.8(4)
C6 C8 C9 110.2(4)
C13 C12 C11 105.3(3)
C13 C12 H12A 110.7
C11 C12 H12A 110.7
C13 C12 H12B 110.7
C11 C12 H12B 110.7
H12A C12 H12B 108.8
C22 C21 C20 121.3(4)
C22 C21 H21 119.3
C20 C21 H21 119.3
C19 C20 C21 121.3(4)
C19 C20 H20 119.3
C21 C20 H20 119.3
C8 C9 H9A 109.5
C8 C9 H9B 109.5
H9A C9 H9B 109.5
C8 C9 H9C 109.5
H9A C9 H9C 109.5
H9B C9 H9C 109.5
C8 C6 H6A 109.5
C8 C6 H6B 109.5
H6A C6 H6B 109.5
C8 C6 H6C 109.5
H6A C6 H6C 109.5
H6B C6 H6C 109.5
C1 C2 C4 117.8(4)
C1 C2 C3 113.6(4)
C4 C2 C3 110.0(4)
C1 C2 H2A 104.7
C4 C2 H2A 104.7
C3 C2 H2A 104.7
C2 C3 H3A 109.5
C2 C3 H3B 109.5
H3A C3 H3B 109.5
C2 C3 H3C 109.5
H3A C3 H3C 109.5
H3B C3 H3C 109.5
C8 C7 H7A 109.5
C8 C7 H7B 109.5
H7A C7 H7B 109.5
C8 C7 H7C 109.5
H7A C7 H7C 109.5
H7B C7 H7C 109.5
C2 C1 H1A 120.0
C2 C1 H1B 120.0
H1A C1 H1B 120.0

loop_
_geom_bond_atom_site_label_1
_geom_bond_atom_site_label_2
_geom_bond_distance
O1 C13 1.238(3)
O3 C5 1.337(4)
O3 C8 1.473(4)
N1 C13 1.328(4)
N1 C4 1.458(4)
N1 C10 1.478(4)
O2 C5 1.204(4)
N2 C5 1.358(4)
N2 C10 1.453(4)
N2 H2 0.8600
N3 C18 1.367(4)
N3 C15 1.368(4)
N3 H3 0.8600
C16 C15 1.357(4)
C16 C17 1.432(4)
C16 C14 1.493(4)
C17 C18 1.388(5)
C17 C22 1.401(5)
C13 C12 1.492(5)
C10 C11 1.524(4)
C10 C14 1.530(4)
C18 C19 1.389(5)
C11 C12 1.512(4)
C11 H11A 0.9700
C11 H11B 0.9700
C15 H15 0.9300
C14 H14A 0.9700
C14 H14B 0.9700
C4 C2 1.496(5)
C4 H4A 0.9700
C4 H4B 0.9700
C22 C21 1.360(5)
C22 H22 0.9300
C19 C20 1.369(5)
C19 H19 0.9300
C8 C7 1.484(5)
C8 C6 1.506(5)
C8 C9 1.517(6)
C12 H12A 0.9700
C12 H12B 0.9700
C21 C20 1.382(6)
C21 H21 0.9300
C20 H20 0.9300
C9 H9A 0.9600
C9 H9B 0.9600
C9 H9C 0.9600
C6 H6A 0.9600
C6 H6B 0.9600
C6 H6C 0.9600
C2 C1 1.390(7)
C2 C3 1.522(6)
C2 H2A 0.9800
C3 H3A 0.9600
C3 H3B 0.9600
C3 H3C 0.9600
C7 H7A 0.9600
C7 H7B 0.9600
C7 H7C 0.9600
C1 H1A 0.9300
C1 H1B 0.9300
